data_7028414
loop_
_publ_author_name
'Liu, Lei-Lei'
'Yu, Cai-Xia'
'Sun, Juan'
'Meng, Pan-Pan'
'Ma, Feng-Ji'
'Du, Ji-Min'
'Ma, Lu-Fang'

_publ_section_title
;
 Three coordination polymers constructed from various polynuclear clusters
 spaced by 2,2'-azodibenzoic acid: syntheses and fluorescent properties.
;
_journal_issue 7
_journal_name_full 'Dalton transactions (Cambridge, England : 2003)'
_journal_page_first 2915
_journal_page_last 2924
_journal_paper_doi 10.1039/c3dt52888j
_journal_volume 43
_journal_year 2014
_chemical_formula_moiety 'C14 H10 Cd N2 O5'
_chemical_formula_sum 'C14 H10 Cd N2 O5'
_chemical_formula_weight 398.64
_chemical_name_systematic
; 
 ? 
;
_space_group_IT_number 148
_symmetry_cell_setting trigonal
_symmetry_space_group_name_Hall '-R 3'
_symmetry_space_group_name_H-M 'R -3 :H'
_atom_sites_solution_hydrogens geom
_atom_sites_solution_primary direct
_atom_sites_solution_secondary difmap
_audit_creation_method SHELXL-97
_cell_angle_alpha 90.00
_cell_angle_beta 90.00
_cell_angle_gamma 120.00
_cell_formula_units_Z 18
_cell_length_a 26.784(4)
_cell_length_b 26.784(4)
_cell_length_c 11.102(2)
_cell_measurement_reflns_used 9834
_cell_measurement_temperature 296(2)
_cell_measurement_theta_max 28.41
_cell_measurement_theta_min 2.54
_cell_volume 6897.4(19)
_computing_cell_refinement 'Bruker SAINT'
_computing_data_collection 'Bruker APEX2'
_computing_data_reduction 'Bruker SAINT  A '
_computing_molecular_graphics 'Bruker SHELXTL'
_computing_publication_material 'Bruker SHELXTL'
_computing_structure_refinement 'SHELXL-97 (Sheldrick, 1997)'
_computing_structure_solution 'SHELXS-97 (Sheldrick, 1990)'
_diffrn_ambient_temperature 296(2)
_diffrn_measured_fraction_theta_full 1.000
_diffrn_measured_fraction_theta_max 1.000
_diffrn_measurement_device_type 'Bruker APEX-II CCD'
_diffrn_measurement_method '\f and \w scans'
_diffrn_radiation_monochromator graphite
_diffrn_radiation_source 'fine-focus sealed tube'
_diffrn_radiation_type MoK\a
_diffrn_radiation_wavelength 0.71073
_diffrn_reflns_av_R_equivalents 0.0000
_diffrn_reflns_av_unetI/netI 0.0100
_diffrn_reflns_limit_h_max 15
_diffrn_reflns_limit_h_min -31
_diffrn_reflns_limit_k_max 31
_diffrn_reflns_limit_k_min 0
_diffrn_reflns_limit_l_max 13
_diffrn_reflns_limit_l_min 0
_diffrn_reflns_number 2706
_diffrn_reflns_theta_full 25.00
_diffrn_reflns_theta_max 25.00
_diffrn_reflns_theta_min 1.52
_diffrn_standards_number 0
_exptl_absorpt_coefficient_mu 1.448
_exptl_absorpt_correction_T_max 0.7704
_exptl_absorpt_correction_T_min 0.7135
_exptl_absorpt_correction_type multi-scan
_exptl_absorpt_process_details sadabs
_exptl_crystal_colour yellow
_exptl_crystal_density_diffrn 1.728
_exptl_crystal_density_method 'not measured'
_exptl_crystal_description block
_exptl_crystal_F_000 3528
_exptl_crystal_size_max 0.25
_exptl_crystal_size_mid 0.22
_exptl_crystal_size_min 0.19
_platon_squeeze_details
;
;
_refine_diff_density_max 0.214
_refine_diff_density_min -0.303
_refine_diff_density_rms 0.054
_refine_ls_extinction_method none
_refine_ls_goodness_of_fit_ref 1.083
_refine_ls_hydrogen_treatment constr
_refine_ls_matrix_type full
_refine_ls_number_parameters 199
_refine_ls_number_reflns 2706
_refine_ls_number_restraints 0
_refine_ls_restrained_S_all 1.083
_refine_ls_R_factor_all 0.0162
_refine_ls_R_factor_gt 0.0152
_refine_ls_shift/su_max 0.002
_refine_ls_shift/su_mean 0.000
_refine_ls_structure_factor_coef Fsqd
_refine_ls_weighting_details 'calc w=1/[\s^2^(Fo^2^)+(0.0221P)^2^+9.8176P] where P=(Fo^2^+2Fc^2^)/3'
_refine_ls_weighting_scheme calc
_refine_ls_wR_factor_gt 0.0436
_refine_ls_wR_factor_ref 0.0440
_reflns_number_gt 2571
_reflns_number_total 2706
_reflns_threshold_expression >2sigma(I)
_cod_data_source_file c3dt52888j.txt
_cod_data_source_block 2
_cod_original_cell_volume 6897.2(19)
_cod_original_sg_symbol_H-M 'R -3'
_cod_database_code 7028414

loop_
_symmetry_equiv_pos_as_xyz
'x, y, z'
'-y, x-y, z'
'-x+y, -x, z'
'x+2/3, y+1/3, z+1/3'
'-y+2/3, x-y+1/3, z+1/3'
'-x+y+2/3, -x+1/3, z+1/3'
'x+1/3, y+2/3, z+2/3'
'-y+1/3, x-y+2/3, z+2/3'
'-x+y+1/3, -x+2/3, z+2/3'
'-x, -y, -z'
'y, -x+y, -z'
'x-y, x, -z'
'-x+2/3, -y+1/3, -z+1/3'
'y+2/3, -x+y+1/3, -z+1/3'
'x-y+2/3, x+1/3, -z+1/3'
'-x+1/3, -y+2/3, -z+2/3'
'y+1/3, -x+y+2/3, -z+2/3'
'x-y+1/3, x+2/3, -z+2/3'

loop_
_atom_site_label
_atom_site_type_symbol
_atom_site_fract_x
_atom_site_fract_y
_atom_site_fract_z
_atom_site_U_iso_or_equiv
_atom_site_adp_type
_atom_site_occupancy
_atom_site_symmetry_multiplicity
_atom_site_calc_flag
_atom_site_refinement_flags
Cd1 Cd 0.340129(6) 0.048549(5) 0.519617(11) 0.03177(6) Uani 1 1 d .
C1 C 0.40592(8) 0.14783(8) 0.63549(15) 0.0328(4) Uani 1 1 d .
C2 C 0.44346(8) 0.20692(8) 0.68640(16) 0.0338(4) Uani 1 1 d .
C3 C 0.49317(9) 0.24471(9) 0.6242(2) 0.0477(5) Uani 1 1 d .
H3 H 0.5020 0.2329 0.5526 0.057 Uiso 1 1 calc R
C4 C 0.52975(11) 0.29961(10) 0.6670(2) 0.0609(6) Uani 1 1 d .
H4 H 0.5630 0.3243 0.6246 0.073 Uiso 1 1 calc R
C5 C 0.51688(11) 0.31774(10) 0.7726(2) 0.0585(6) Uani 1 1 d .
H5 H 0.5418 0.3545 0.8020 0.070 Uiso 1 1 calc R
C6 C 0.46709(9) 0.28153(9) 0.8351(2) 0.0450(5) Uani 1 1 d .
H6 H 0.4583 0.2941 0.9057 0.054 Uiso 1 1 calc R
C7 C 0.43023(8) 0.22635(8) 0.79218(16) 0.0331(4) Uani 1 1 d .
C8 C 0.30589(8) 0.16926(8) 0.97950(16) 0.0337(4) Uani 1 1 d .
C9 C 0.27719(9) 0.11021(9) 0.9606(2) 0.0446(5) Uani 1 1 d .
H9 H 0.2872 0.0948 0.8960 0.054 Uiso 1 1 calc R
C10 C 0.23355(11) 0.07428(9) 1.0386(2) 0.0569(6) Uani 1 1 d .
H10 H 0.2142 0.0346 1.0265 0.068 Uiso 1 1 calc R
C11 C 0.21873(11) 0.09708(11) 1.1341(2) 0.0627(7) Uani 1 1 d .
H11 H 0.1897 0.0727 1.1868 0.075 Uiso 1 1 calc R
C12 C 0.24690(10) 0.15596(10) 1.15184(19) 0.0511(5) Uani 1 1 d .
H12 H 0.2367 0.1709 1.2168 0.061 Uiso 1 1 calc R
C13 C 0.29030(8) 0.19318(8) 1.07401(16) 0.0353(4) Uani 1 1 d .
C14 C 0.31931(8) 0.25674(8) 1.09753(15) 0.0338(4) Uani 1 1 d .
N1 N 0.38269(7) 0.18753(6) 0.86610(13) 0.0332(3) Uani 1 1 d .
N2 N 0.35134(7) 0.20716(6) 0.89890(13) 0.0326(3) Uani 1 1 d .
O1 O 0.42364(6) 0.13439(6) 0.54269(12) 0.0407(3) Uani 1 1 d .
O2 O 0.35836(6) 0.11386(6) 0.68437(11) 0.0382(3) Uani 1 1 d .
O3 O 0.34232(6) 0.29274(5) 1.01303(11) 0.0389(3) Uani 1 1 d .
O4 O 0.32098(7) 0.27457(6) 1.20190(13) 0.0524(4) Uani 1 1 d .
O1W O 0.25509(6) -0.02281(6) 0.57399(12) 0.0434(3) Uani 1 1 d .
H1WA H 0.2559 -0.0341 0.6452 0.065 Uiso 1 1 d R
H1WB H 0.2362 -0.0487 0.5218 0.065 Uiso 1 1 d R

loop_
_atom_site_aniso_label
_atom_site_aniso_U_11
_atom_site_aniso_U_22
_atom_site_aniso_U_33
_atom_site_aniso_U_23
_atom_site_aniso_U_13
_atom_site_aniso_U_12
Cd1 0.03836(9) 0.03088(8) 0.02555(9) -0.00041(5) -0.00021(5) 0.01692(6)
C1 0.0383(10) 0.0342(10) 0.0315(9) -0.0004(7) -0.0043(8) 0.0224(9)
C2 0.0371(10) 0.0318(9) 0.0366(9) -0.0002(7) -0.0022(8) 0.0201(8)
C3 0.0483(12) 0.0408(11) 0.0505(12) -0.0010(9) 0.0101(10) 0.0196(10)
C4 0.0511(14) 0.0394(12) 0.0775(17) 0.0006(11) 0.0181(12) 0.0116(11)
C5 0.0524(14) 0.0318(11) 0.0806(17) -0.0113(11) 0.0042(12) 0.0131(10)
C6 0.0489(12) 0.0350(10) 0.0536(12) -0.0098(9) -0.0009(9) 0.0229(10)
C7 0.0370(10) 0.0315(9) 0.0368(9) -0.0008(7) -0.0030(7) 0.0217(8)
C8 0.0376(10) 0.0302(9) 0.0336(9) 0.0039(7) -0.0030(7) 0.0172(8)
C9 0.0479(12) 0.0333(10) 0.0532(12) -0.0003(9) -0.0041(9) 0.0207(9)
C10 0.0560(14) 0.0298(11) 0.0729(16) 0.0091(10) -0.0006(12) 0.0124(10)
C11 0.0578(15) 0.0449(13) 0.0637(15) 0.0180(11) 0.0148(12) 0.0094(11)
C12 0.0538(13) 0.0472(12) 0.0420(11) 0.0080(9) 0.0121(10) 0.0175(11)
C13 0.0395(10) 0.0334(10) 0.0310(9) 0.0052(7) 0.0004(7) 0.0167(8)
C14 0.0361(10) 0.0379(10) 0.0283(9) 0.0006(7) 0.0005(7) 0.0192(8)
N1 0.0410(9) 0.0324(8) 0.0302(7) -0.0025(6) -0.0027(6) 0.0213(7)
N2 0.0382(8) 0.0302(8) 0.0315(7) -0.0014(6) -0.0011(6) 0.0186(7)
O1 0.0446(8) 0.0410(8) 0.0362(7) -0.0070(6) 0.0025(6) 0.0211(6)
O2 0.0397(7) 0.0342(7) 0.0371(7) -0.0032(5) 0.0013(6) 0.0158(6)
O3 0.0520(8) 0.0295(7) 0.0268(6) 0.0002(5) 0.0008(6) 0.0140(6)
O4 0.0778(11) 0.0459(8) 0.0296(7) -0.0006(6) 0.0102(7) 0.0280(8)
O1W 0.0422(8) 0.0357(7) 0.0386(7) 0.0043(6) -0.0099(6) 0.0091(6)

loop_
_atom_type_symbol
_atom_type_description
_atom_type_scat_dispersion_real
_atom_type_scat_dispersion_imag
_atom_type_scat_source
C C 0.0033 0.0016 'International Tables Vol C Tables 4.2.6.8 and 6.1.1.4'
H H 0.0000 0.0000 'International Tables Vol C Tables 4.2.6.8 and 6.1.1.4'
N N 0.0061 0.0033 'International Tables Vol C Tables 4.2.6.8 and 6.1.1.4'
O O 0.0106 0.0060 'International Tables Vol C Tables 4.2.6.8 and 6.1.1.4'
Cd Cd -0.8075 1.2024 'International Tables Vol C Tables 4.2.6.8 and 6.1.1.4'

loop_
_geom_angle_atom_site_label_1
_geom_angle_atom_site_label_2
_geom_angle_atom_site_label_3
_geom_angle
_geom_angle_site_symmetry_1
_geom_angle_site_symmetry_3
O1W Cd1 O3 97.12(5) . 13_556
O1W Cd1 O1 155.57(5) . .
O3 Cd1 O1 104.46(5) 13_556 .
O1W Cd1 O2 99.70(5) . .
O3 Cd1 O2 141.18(5) 13_556 .
O1 Cd1 O2 56.08(4) . .
O1W Cd1 O3 87.83(5) . 18_546
O3 Cd1 O3 132.27(4) 13_556 18_546
O1 Cd1 O3 86.10(5) . 18_546
O2 Cd1 O3 83.26(5) . 18_546
O1W Cd1 O4 95.48(6) . 18_546
O3 Cd1 O4 79.26(5) 13_556 18_546
O1 Cd1 O4 99.65(5) . 18_546
O2 Cd1 O4 132.96(5) . 18_546
O3 Cd1 O4 53.01(5) 18_546 18_546
O1W Cd1 N2 102.84(5) . 13_556
O3 Cd1 N2 67.27(5) 13_556 13_556
O1 Cd1 N2 75.75(5) . 13_556
O2 Cd1 N2 74.96(5) . 13_556
O3 Cd1 N2 157.01(5) 18_546 13_556
O4 Cd1 N2 143.35(5) 18_546 13_556
O1W Cd1 C1 127.78(5) . .
O3 Cd1 C1 124.65(5) 13_556 .
O1 Cd1 C1 28.06(5) . .
O2 Cd1 C1 28.08(5) . .
O3 Cd1 C1 85.34(5) 18_546 .
O4 Cd1 C1 119.81(5) 18_546 .
N2 Cd1 C1 71.99(5) 13_556 .
O2 C1 O1 122.37(17) . .
O2 C1 C2 120.20(16) . .
O1 C1 C2 117.43(16) . .
O2 C1 Cd1 64.09(9) . .
O1 C1 Cd1 58.49(9) . .
C2 C1 Cd1 173.21(12) . .
C3 C2 C7 118.34(17) . .
C3 C2 C1 118.39(17) . .
C7 C2 C1 123.25(17) . .
C4 C3 C2 121.1(2) . .
C4 C3 H3 119.4 . .
C2 C3 H3 119.4 . .
C5 C4 C3 119.9(2) . .
C5 C4 H4 120.0 . .
C3 C4 H4 120.0 . .
C4 C5 C6 120.2(2) . .
C4 C5 H5 119.9 . .
C6 C5 H5 119.9 . .
C5 C6 C7 119.92(19) . .
C5 C6 H6 120.0 . .
C7 C6 H6 120.0 . .
C6 C7 C2 120.40(18) . .
C6 C7 N1 118.51(17) . .
C2 C7 N1 120.60(16) . .
C9 C8 C13 120.97(18) . .
C9 C8 N2 120.07(17) . .
C13 C8 N2 118.94(16) . .
C10 C9 C8 119.5(2) . .
C10 C9 H9 120.3 . .
C8 C9 H9 120.3 . .
C11 C10 C9 120.2(2) . .
C11 C10 H10 119.9 . .
C9 C10 H10 119.9 . .
C10 C11 C12 120.1(2) . .
C10 C11 H11 119.9 . .
C12 C11 H11 119.9 . .
C11 C12 C13 120.9(2) . .
C11 C12 H12 119.5 . .
C13 C12 H12 119.5 . .
C12 C13 C8 118.18(18) . .
C12 C13 C14 118.60(18) . .
C8 C13 C14 123.19(17) . .
O4 C14 O3 119.20(17) . .
O4 C14 C13 119.77(16) . .
O3 C14 C13 121.04(16) . .
N2 N1 C7 113.75(14) . .
N1 N2 C8 113.19(15) . .
N1 N2 Cd1 135.35(12) . 13_556
C8 N2 Cd1 108.61(11) . 13_556
C1 O1 Cd1 93.45(11) . .
C1 O2 Cd1 87.83(10) . .
C14 O3 Cd1 131.55(12) . 13_556
C14 O3 Cd1 93.63(11) . 17_556
Cd1 O3 Cd1 131.96(6) 13_556 17_556
C14 O4 Cd1 93.86(12) . 17_556
Cd1 O1W H1WA 111.4 . .
Cd1 O1W H1WB 117.2 . .
H1WA O1W H1WB 117.1 . .

loop_
_geom_bond_atom_site_label_1
_geom_bond_atom_site_label_2
_geom_bond_distance
_geom_bond_site_symmetry_2
Cd1 O1W 2.2026(14) .
Cd1 O3 2.2427(13) 13_556
Cd1 O1 2.2830(14) .
Cd1 O2 2.4061(13) .
Cd1 O3 2.4216(13) 18_546
Cd1 O4 2.4266(15) 18_546
Cd1 N2 2.6534(15) 13_556
Cd1 C1 2.6731(19) .
C1 O2 1.259(2) .
C1 O1 1.260(2) .
C1 C2 1.498(3) .
C2 C3 1.388(3) .
C2 C7 1.400(3) .
C3 C4 1.381(3) .
C3 H3 0.9300 .
C4 C5 1.377(3) .
C4 H4 0.9300 .
C5 C6 1.381(3) .
C5 H5 0.9300 .
C6 C7 1.388(3) .
C6 H6 0.9300 .
C7 N1 1.433(2) .
C8 C9 1.386(3) .
C8 C13 1.397(3) .
C8 N2 1.441(2) .
C9 C10 1.385(3) .
C9 H9 0.9300 .
C10 C11 1.377(4) .
C10 H10 0.9300 .
C11 C12 1.380(3) .
C11 H11 0.9300 .
C12 C13 1.390(3) .
C12 H12 0.9300 .
C13 C14 1.499(3) .
C14 O4 1.246(2) .
C14 O3 1.263(2) .
N1 N2 1.247(2) .
N2 Cd1 2.6534(15) 13_556
O3 Cd1 2.2427(13) 13_556
O3 Cd1 2.4215(13) 17_556
O4 Cd1 2.4265(15) 17_556
O1W H1WA 0.8500 .
O1W H1WB 0.8500 .

loop_
_geom_hbond_atom_site_label_D
_geom_hbond_atom_site_label_H
_geom_hbond_atom_site_label_A
_geom_hbond_distance_DH
_geom_hbond_distance_HA
_geom_hbond_distance_DA
_geom_hbond_angle_DHA
_geom_hbond_site_symmetry_A
O1W H1WA O4 0.85 1.85 2.682(2) 167.3 11_557
O1W H1WB O2 0.85 2.11 2.911(2) 156.2 8_544

loop_
_platon_squeeze_void_nr
_platon_squeeze_void_average_x
_platon_squeeze_void_average_y
_platon_squeeze_void_average_z
_platon_squeeze_void_volume
_platon_squeeze_void_count_electrons
_platon_squeeze_void_content
1 0.000 0.000 -0.003 292 41 ' '
2 0.333 0.667 0.671 290 41 ' '
3 0.667 0.333 0.337 290 41 ' '
